data_2208693
loop_
_publ_author_name
'Wang, Yan-Ling'
'Xu, Dong'
'Yu, Wen-Tao'
'Wang, Xin-Qiang'
'Zhang, Guang-Hui'

_publ_section_title
;Hexadecyltrimethylammonium
 bis(2-thioxo-1,3-dithiole-4,5-dithiolato-\k^2^<i>S</i>^4^,<i>S</i>^5^)nickelate(III)
;
_journal_coeditor_code OM6279
_journal_issue 4
_journal_name_full 'Acta Crystallographica Section E'
_journal_page_first m757
_journal_page_last m759
_journal_paper_doi 10.1107/S1600536806008415
_journal_volume 62
_journal_year 2006
_chemical_formula_iupac '(C19 H42 N) [Ni (C3 S5)2]'
_chemical_formula_moiety 'C19 H42 N +, C6 Ni S10 -'
_chemical_formula_sum 'C25 H42 N Ni S10'
_chemical_formula_weight 735.91
_chemical_name_systematic
;
Hexadecyltrimethylammonium
bis(2-thioxo-1,3-dithiole-4,5-dithiolato-\k^2^S^4^,S^5^)nickel(III)
;
_space_group_IT_number 2
_symmetry_cell_setting triclinic
_symmetry_space_group_name_Hall '-P 1'
_symmetry_space_group_name_H-M 'P -1'
_atom_sites_solution_hydrogens geom
_atom_sites_solution_primary direct
_atom_sites_solution_secondary difmap
_audit_creation_method SHELXTL-97
_cell_angle_alpha 93.426(5)
_cell_angle_beta 99.218(5)
_cell_angle_gamma 100.494(5)
_cell_formula_units_Z 2
_cell_length_a 8.051(5)
_cell_length_b 12.240(5)
_cell_length_c 18.316(5)
_cell_measurement_reflns_used 2878
_cell_measurement_temperature 293(2)
_cell_measurement_theta_max 26.140
_cell_measurement_theta_min 2.613
_cell_volume 1744.5(14)
_computing_cell_refinement SMART
_computing_data_collection 'SMART (Bruker, 1998)'
_computing_data_reduction 'SAINT (Bruker, 1998)'
_computing_molecular_graphics SHELXTL
_computing_publication_material SHELXTL
_computing_structure_refinement 'SHELXTL (Bruker, 1997)'
_computing_structure_solution 'SIR97 (Altomare <i>et al.</i>,  1999)'
_diffrn_ambient_temperature 293(2)
_diffrn_measured_fraction_theta_full 0.977
_diffrn_measured_fraction_theta_max 0.977
_diffrn_measurement_device_type 'Bruker SMART CCD area-detector'
_diffrn_measurement_method '\f and \w'
_diffrn_radiation_monochromator graphite
_diffrn_radiation_source 'fine-focus sealed tube'
_diffrn_radiation_type MoK\a
_diffrn_radiation_wavelength 0.71069
_diffrn_reflns_av_R_equivalents 0.0295
_diffrn_reflns_av_sigmaI/netI 0.0600
_diffrn_reflns_limit_h_max 9
_diffrn_reflns_limit_h_min -9
_diffrn_reflns_limit_k_max 12
_diffrn_reflns_limit_k_min -14
_diffrn_reflns_limit_l_max 18
_diffrn_reflns_limit_l_min -21
_diffrn_reflns_number 8662
_diffrn_reflns_theta_full 25.00
_diffrn_reflns_theta_max 25.01
_diffrn_reflns_theta_min 2.13
_diffrn_standards_number 0
_exptl_absorpt_coefficient_mu 1.172
_exptl_absorpt_correction_T_max 0.892
_exptl_absorpt_correction_T_min 0.560
_exptl_absorpt_correction_type multi-scan
_exptl_absorpt_process_details '(SADABS; Bruker, 1998)'
_exptl_crystal_colour red
_exptl_crystal_density_diffrn 1.401
_exptl_crystal_density_method 'not measured'
_exptl_crystal_description plate
_exptl_crystal_F_000 774
_exptl_crystal_size_max 0.56
_exptl_crystal_size_mid 0.27
_exptl_crystal_size_min 0.10
_refine_diff_density_max 0.626
_refine_diff_density_min -0.439
_refine_ls_extinction_method none
_refine_ls_goodness_of_fit_ref 1.021
_refine_ls_hydrogen_treatment constr
_refine_ls_matrix_type full
_refine_ls_number_parameters 334
_refine_ls_number_reflns 6012
_refine_ls_number_restraints 0
_refine_ls_restrained_S_all 1.021
_refine_ls_R_factor_all 0.0730
_refine_ls_R_factor_gt 0.0523
_refine_ls_shift/su_max 0.001
_refine_ls_shift/su_mean 0.000
_refine_ls_structure_factor_coef Fsqd
_refine_ls_weighting_details 'calc w=1/[\s^2^(Fo^2^)+(0.0848P)^2^] where P=(Fo^2^+2Fc^2^)/3'
_refine_ls_weighting_scheme calc
_refine_ls_wR_factor_gt 0.1367
_refine_ls_wR_factor_ref 0.1552
_reflns_number_gt 4270
_reflns_number_total 6012
_reflns_threshold_expression I>2\s(I)
_cod_data_source_file om6279.cif
_cod_data_source_block I
_cod_depositor_comments
;
The following automatic conversions were performed:
'_symmetry_cell_setting' value 'Triclinic' changed to 'triclinic'
according to '/home/saulius/struct/CIF-dictionaries/cif_core.dic'
dictionary named 'cif_core.dic' version 2.4.1 from 2010-06-29.

Automatic conversion script
Id: cif_fix_enum 1527 2010-12-29 10:47:43Z saulius 

The following automatic conversions were performed:

'_symmetry_cell_setting' value 'Triclinic' changed to 'triclinic'
according to /home/saulius/struct/CIF-dictionaries/cif_core.dic
dictionary named 'cif_core.dic' version 2.4.1 from 2010-06-29.

Automatic conversion script
Id: cif_fix_values 1715 2011-07-08 13:25:40Z adriana 
;
_cod_database_code 2208693

loop_
_symmetry_equiv_pos_as_xyz
'x, y, z'
'-x, -y, -z'

loop_
_atom_site_type_symbol
_atom_site_label
_atom_site_fract_x
_atom_site_fract_y
_atom_site_fract_z
_atom_site_U_iso_or_equiv
_atom_site_adp_type
_atom_site_calc_flag
_atom_site_refinement_flags
_atom_site_occupancy
C C1 0.6995(5) 0.8698(3) -0.0285(2) 0.0695(11) Uani d . 1
C C2 0.6603(5) 0.7060(3) 0.0544(2) 0.0558(9) Uani d . 1
C C3 0.7316(5) 0.6680(3) -0.0023(2) 0.0541(9) Uani d . 1
C C4 0.6737(5) 0.2796(3) 0.1862(2) 0.0595(10) Uani d . 1
C C5 0.7598(5) 0.2460(3) 0.1345(2) 0.0559(9) Uani d . 1
C C6 0.7329(5) 0.0860(3) 0.2215(2) 0.0603(10) Uani d . 1
C C7 0.3001(10) -0.7192(5) 0.6261(4) 0.158(3) Uani d . 1
H H7A 0.2550 -0.7585 0.6647 0.237 Uiso calc R 1
H H7B 0.4230 -0.7086 0.6355 0.237 Uiso calc R 1
H H7C 0.2560 -0.7618 0.5790 0.237 Uiso calc R 1
C C8 0.2500(11) -0.6132(5) 0.6247(4) 0.156(3) Uani d . 1
H H8A 0.2911 -0.5750 0.6740 0.187 Uiso calc R 1
H H8B 0.1257 -0.6277 0.6178 0.187 Uiso calc R 1
C C9 0.2982(8) -0.5351(4) 0.5733(3) 0.115(2) Uani d . 1
H H9A 0.2560 -0.5725 0.5239 0.138 Uiso calc R 1
H H9B 0.4225 -0.5206 0.5799 0.138 Uiso calc R 1
C C10 0.2469(9) -0.4276(5) 0.5737(3) 0.121(2) Uani d . 1
H H10A 0.2935 -0.3888 0.6224 0.145 Uiso calc R 1
H H10B 0.1230 -0.4419 0.5694 0.145 Uiso calc R 1
C C11 0.2900(8) -0.3498(4) 0.5194(3) 0.1100(18) Uani d . 1
H H11A 0.2448 -0.3886 0.4706 0.132 Uiso calc R 1
H H11B 0.4140 -0.3341 0.5242 0.132 Uiso calc R 1
C C12 0.2335(8) -0.2412(5) 0.5204(3) 0.1123(18) Uani d . 1
H H12A 0.1102 -0.2566 0.5183 0.135 Uiso calc R 1
H H12B 0.2840 -0.2005 0.5682 0.135 Uiso calc R 1
C C13 0.2702(8) -0.1664(4) 0.4634(3) 0.1087(18) Uani d . 1
H H13A 0.2207 -0.2076 0.4156 0.130 Uiso calc R 1
H H13B 0.3936 -0.1507 0.4658 0.130 Uiso calc R 1
C C14 0.2139(8) -0.0594(4) 0.4633(3) 0.1028(17) Uani d . 1
H H14A 0.2669 -0.0168 0.5102 0.123 Uiso calc R 1
H H14B 0.0911 -0.0746 0.4626 0.123 Uiso calc R 1
C C15 0.2469(8) 0.0126(4) 0.4040(3) 0.1027(17) Uani d . 1
H H15A 0.1975 -0.0309 0.3570 0.123 Uiso calc R 1
H H15B 0.3700 0.0300 0.4059 0.123 Uiso calc R 1
C C16 0.1849(7) 0.1190(4) 0.4024(3) 0.0920(15) Uani d . 1
H H16A 0.2343 0.1629 0.4493 0.110 Uiso calc R 1
H H16B 0.0617 0.1019 0.4003 0.110 Uiso calc R 1
C C17 0.2200(7) 0.1899(4) 0.3421(3) 0.0904(14) Uani d . 1
H H17A 0.3432 0.2073 0.3443 0.108 Uiso calc R 1
H H17B 0.1708 0.1461 0.2952 0.108 Uiso calc R 1
C C18 0.1569(6) 0.2962(4) 0.3409(3) 0.0890(14) Uani d . 1
H H18A 0.1993 0.3374 0.3892 0.107 Uiso calc R 1
H H18B 0.0328 0.2782 0.3353 0.107 Uiso calc R 1
C C19 0.2003(7) 0.3724(4) 0.2839(3) 0.0902(14) Uani d . 1
H H19A 0.3243 0.3916 0.2897 0.108 Uiso calc R 1
H H19B 0.1586 0.3315 0.2355 0.108 Uiso calc R 1
C C20 0.1347(6) 0.4762(4) 0.2838(3) 0.0901(14) Uani d . 1
H H20A 0.1659 0.5130 0.3338 0.108 Uiso calc R 1
H H20B 0.0104 0.4566 0.2729 0.108 Uiso calc R 1
C C21 0.1908(6) 0.5589(3) 0.2322(2) 0.0796(13) Uani d . 1
H H21A 0.3143 0.5833 0.2442 0.096 Uiso calc R 1
H H21B 0.1628 0.5235 0.1818 0.096 Uiso calc R 1
C C22 0.1082(6) 0.6579(4) 0.2362(3) 0.0832(13) Uani d . 1
H H22A -0.0140 0.6331 0.2188 0.100 Uiso calc R 1
H H22B 0.1234 0.6858 0.2880 0.100 Uiso calc R 1
C C23 0.0528(6) 0.8343(4) 0.1999(3) 0.0995(16) Uani d . 1
H H23A -0.0631 0.7988 0.1793 0.149 Uiso calc R 1
H H23B 0.0873 0.8972 0.1732 0.149 Uiso calc R 1
H H23C 0.0594 0.8591 0.2512 0.149 Uiso calc R 1
C C24 0.3470(5) 0.8104(3) 0.2265(2) 0.0795(12) Uani d . 1
H H24A 0.4247 0.7600 0.2234 0.119 Uiso calc R 1
H H24B 0.3515 0.8353 0.2776 0.119 Uiso calc R 1
H H24C 0.3796 0.8735 0.1995 0.119 Uiso calc R 1
C C25 0.1603(6) 0.7180(3) 0.1154(2) 0.0765(12) Uani d . 1
H H25A 0.2355 0.6665 0.1104 0.115 Uiso calc R 1
H H25B 0.1944 0.7824 0.0898 0.115 Uiso calc R 1
H H25C 0.0447 0.6826 0.0943 0.115 Uiso calc R 1
N N1 0.1701(4) 0.7523(3) 0.19390(16) 0.0581(8) Uani d . 1
Ni Ni1 0.70329(6) 0.47444(3) 0.09273(2) 0.04893(18) Uani d . 1
S S1 0.7014(2) 0.99012(10) -0.06389(9) 0.1119(5) Uani d . 1
S S2 0.62251(16) 0.84072(8) 0.05183(7) 0.0751(3) Uani d . 1
S S3 0.77555(16) 0.76192(9) -0.06764(6) 0.0725(3) Uani d . 1
S S4 0.61629(14) 0.62448(8) 0.12397(6) 0.0649(3) Uani d . 1
S S5 0.77857(14) 0.53725(7) -0.00692(5) 0.0586(3) Uani d . 1
S S6 0.61368(15) 0.40746(8) 0.18825(6) 0.0707(3) Uani d . 1
S S7 0.81108(15) 0.33095(8) 0.06742(5) 0.0674(3) Uani d . 1
S S8 0.63257(17) 0.18651(10) 0.25266(7) 0.0810(4) Uani d . 1
S S9 0.81643(15) 0.11729(8) 0.14245(6) 0.0708(3) Uani d . 1
S S10 0.74829(17) -0.02838(10) 0.26272(8) 0.0876(4) Uani d . 1

loop_
_atom_site_aniso_label
_atom_site_aniso_U_11
_atom_site_aniso_U_22
_atom_site_aniso_U_33
_atom_site_aniso_U_12
_atom_site_aniso_U_13
_atom_site_aniso_U_23
C1 0.072(3) 0.041(2) 0.095(3) 0.0136(19) 0.006(2) 0.020(2)
C2 0.047(2) 0.0329(18) 0.085(3) 0.0081(15) 0.0016(19) 0.0112(18)
C3 0.055(2) 0.0353(18) 0.068(2) 0.0050(16) -0.0012(18) 0.0112(16)
C4 0.057(2) 0.042(2) 0.077(3) 0.0021(17) 0.010(2) 0.0213(18)
C5 0.065(3) 0.0355(18) 0.066(2) 0.0067(17) 0.0101(19) 0.0084(16)
C6 0.054(2) 0.044(2) 0.080(3) 0.0014(17) 0.0090(19) 0.0167(18)
C7 0.212(9) 0.109(5) 0.162(6) 0.061(5) 0.014(5) 0.046(5)
C8 0.250(9) 0.096(5) 0.130(5) 0.038(5) 0.043(5) 0.035(4)
C9 0.156(6) 0.085(4) 0.111(4) 0.035(4) 0.023(4) 0.023(3)
C10 0.166(6) 0.089(4) 0.121(4) 0.035(4) 0.045(4) 0.035(3)
C11 0.147(5) 0.082(4) 0.111(4) 0.036(3) 0.030(4) 0.023(3)
C12 0.140(5) 0.099(4) 0.109(4) 0.031(4) 0.039(4) 0.038(3)
C13 0.139(5) 0.087(4) 0.107(4) 0.032(4) 0.025(4) 0.023(3)
C14 0.123(5) 0.091(4) 0.105(4) 0.032(3) 0.031(3) 0.033(3)
C15 0.128(5) 0.089(4) 0.100(4) 0.031(3) 0.027(3) 0.024(3)
C16 0.111(4) 0.085(3) 0.087(3) 0.024(3) 0.025(3) 0.028(3)
C17 0.102(4) 0.081(3) 0.096(3) 0.024(3) 0.030(3) 0.017(3)
C18 0.092(4) 0.088(3) 0.093(3) 0.015(3) 0.028(3) 0.028(3)
C19 0.100(4) 0.079(3) 0.100(3) 0.021(3) 0.032(3) 0.026(3)
C20 0.085(4) 0.097(4) 0.096(3) 0.022(3) 0.024(3) 0.036(3)
C21 0.085(3) 0.064(3) 0.094(3) 0.014(2) 0.025(3) 0.013(2)
C22 0.079(3) 0.081(3) 0.087(3) 0.006(3) 0.016(2) 0.018(2)
C23 0.084(4) 0.092(4) 0.128(4) 0.033(3) 0.021(3) -0.003(3)
C24 0.064(3) 0.080(3) 0.084(3) 0.001(2) 0.002(2) -0.006(2)
C25 0.109(4) 0.056(2) 0.058(2) 0.007(2) 0.005(2) 0.0030(19)
N1 0.0486(19) 0.062(2) 0.0601(19) 0.0042(15) 0.0069(14) 0.0008(15)
Ni1 0.0510(3) 0.0313(3) 0.0631(3) 0.00427(19) 0.0094(2) 0.0067(2)
S1 0.1483(14) 0.0600(7) 0.1458(12) 0.0395(8) 0.0414(10) 0.0549(8)
S2 0.0860(8) 0.0420(5) 0.1078(8) 0.0259(5) 0.0284(6) 0.0195(5)
S3 0.0951(9) 0.0489(6) 0.0786(7) 0.0186(5) 0.0187(6) 0.0230(5)
S4 0.0735(7) 0.0441(5) 0.0883(7) 0.0201(5) 0.0338(6) 0.0165(5)
S5 0.0786(7) 0.0348(5) 0.0637(6) 0.0119(4) 0.0150(5) 0.0056(4)
S6 0.0853(8) 0.0528(6) 0.0888(7) 0.0239(5) 0.0418(6) 0.0199(5)
S7 0.1030(9) 0.0404(5) 0.0704(6) 0.0228(5) 0.0356(6) 0.0155(4)
S8 0.0966(9) 0.0664(7) 0.0962(8) 0.0231(6) 0.0463(7) 0.0363(6)
S9 0.0912(8) 0.0400(5) 0.0895(7) 0.0182(5) 0.0293(6) 0.0187(5)
S10 0.0832(9) 0.0600(7) 0.1244(10) 0.0122(6) 0.0204(7) 0.0474(7)

loop_
_atom_type_symbol
_atom_type_description
_atom_type_scat_dispersion_real
_atom_type_scat_dispersion_imag
_atom_type_scat_source
C C 0.0033 0.0016 'International Tables Vol C Tables 4.2.6.8 and 6.1.1.4'
H H 0.0000 0.0000 'International Tables Vol C Tables 4.2.6.8 and 6.1.1.4'
N N 0.0061 0.0033 'International Tables Vol C Tables 4.2.6.8 and 6.1.1.4'
S S 0.1246 0.1234 'International Tables Vol C Tables 4.2.6.8 and 6.1.1.4'
Ni Ni 0.3393 1.1124 'International Tables Vol C Tables 4.2.6.8 and 6.1.1.4'

loop_
_geom_angle_atom_site_label_1
_geom_angle_atom_site_label_2
_geom_angle_atom_site_label_3
_geom_angle
_geom_angle_publ_flag
S1 C1 S2 122.9(2) ?
S1 C1 S3 123.4(3) ?
S2 C1 S3 113.7(2) ?
C3 C2 S4 120.8(3) ?
C3 C2 S2 116.0(3) ?
S4 C2 S2 123.1(2) ?
C2 C3 S5 121.5(3) ?
C2 C3 S3 115.7(3) ?
S5 C3 S3 122.8(2) ?
C5 C4 S6 122.3(3) ?
C5 C4 S8 115.6(3) ?
S6 C4 S8 122.2(2) ?
C4 C5 S7 120.0(3) ?
C4 C5 S9 116.2(3) ?
S7 C5 S9 123.8(2) ?
S10 C6 S8 123.4(2) ?
S10 C6 S9 123.7(2) ?
S8 C6 S9 112.9(2) ?
C8 C7 H7A 109.5 ?
C8 C7 H7B 109.5 ?
H7A C7 H7B 109.5 ?
C8 C7 H7C 109.5 ?
H7A C7 H7C 109.5 ?
H7B C7 H7C 109.5 ?
C7 C8 C9 122.7(7) ?
C7 C8 H8A 106.6 ?
C9 C8 H8A 106.6 ?
C7 C8 H8B 106.6 ?
C9 C8 H8B 106.6 ?
H8A C8 H8B 106.6 ?
C8 C9 C10 121.5(6) ?
C8 C9 H9A 106.9 ?
C10 C9 H9A 106.9 ?
C8 C9 H9B 106.9 ?
C10 C9 H9B 106.9 ?
H9A C9 H9B 106.7 ?
C9 C10 C11 121.6(5) ?
C9 C10 H10A 106.9 ?
C11 C10 H10A 106.9 ?
C9 C10 H10B 106.9 ?
C11 C10 H10B 106.9 ?
H10A C10 H10B 106.7 ?
C10 C11 C12 120.4(5) ?
C10 C11 H11A 107.2 ?
C12 C11 H11A 107.2 ?
C10 C11 H11B 107.2 ?
C12 C11 H11B 107.2 ?
H11A C11 H11B 106.9 ?
C13 C12 C11 119.8(5) ?
C13 C12 H12A 107.4 ?
C11 C12 H12A 107.4 ?
C13 C12 H12B 107.4 ?
C11 C12 H12B 107.4 ?
H12A C12 H12B 106.9 ?
C12 C13 C14 120.3(5) ?
C12 C13 H13A 107.2 ?
C14 C13 H13A 107.2 ?
C12 C13 H13B 107.2 ?
C14 C13 H13B 107.2 ?
H13A C13 H13B 106.9 ?
C13 C14 C15 119.4(5) ?
C13 C14 H14A 107.5 ?
C15 C14 H14A 107.5 ?
C13 C14 H14B 107.5 ?
C15 C14 H14B 107.5 ?
H14A C14 H14B 107.0 ?
C14 C15 C16 119.5(5) ?
C14 C15 H15A 107.5 ?
C16 C15 H15A 107.5 ?
C14 C15 H15B 107.5 ?
C16 C15 H15B 107.5 ?
H15A C15 H15B 107.0 ?
C15 C16 C17 118.3(4) ?
C15 C16 H16A 107.7 ?
C17 C16 H16A 107.7 ?
C15 C16 H16B 107.7 ?
C17 C16 H16B 107.7 ?
H16A C16 H16B 107.1 ?
C18 C17 C16 117.9(4) ?
C18 C17 H17A 107.8 ?
C16 C17 H17A 107.8 ?
C18 C17 H17B 107.8 ?
C16 C17 H17B 107.8 ?
H17A C17 H17B 107.2 ?
C17 C18 C19 118.9(4) ?
C17 C18 H18A 107.6 ?
C19 C18 H18A 107.6 ?
C17 C18 H18B 107.6 ?
C19 C18 H18B 107.6 ?
H18A C18 H18B 107.0 ?
C20 C19 C18 117.6(4) ?
C20 C19 H19A 107.9 ?
C18 C19 H19A 107.9 ?
C20 C19 H19B 107.9 ?
C18 C19 H19B 107.9 ?
H19A C19 H19B 107.2 ?
C19 C20 C21 118.5(4) ?
C19 C20 H20A 107.7 ?
C21 C20 H20A 107.7 ?
C19 C20 H20B 107.7 ?
C21 C20 H20B 107.7 ?
H20A C20 H20B 107.1 ?
C22 C21 C20 112.3(4) ?
C22 C21 H21A 109.2 ?
C20 C21 H21A 109.2 ?
C22 C21 H21B 109.2 ?
C20 C21 H21B 109.2 ?
H21A C21 H21B 107.9 ?
N1 C22 C21 117.0(4) ?
N1 C22 H22A 108.0 ?
C21 C22 H22A 108.0 ?
N1 C22 H22B 108.0 ?
C21 C22 H22B 108.0 ?
H22A C22 H22B 107.3 ?
N1 C23 H23A 109.5 ?
N1 C23 H23B 109.5 ?
H23A C23 H23B 109.5 ?
N1 C23 H23C 109.5 ?
H23A C23 H23C 109.5 ?
H23B C23 H23C 109.5 ?
N1 C24 H24A 109.5 ?
N1 C24 H24B 109.5 ?
H24A C24 H24B 109.5 ?
N1 C24 H24C 109.5 ?
H24A C24 H24C 109.5 ?
H24B C24 H24C 109.5 ?
N1 C25 H25A 109.5 ?
N1 C25 H25B 109.5 ?
H25A C25 H25B 109.5 ?
N1 C25 H25C 109.5 ?
H25A C25 H25C 109.5 ?
H25B C25 H25C 109.5 ?
C25 N1 C24 109.9(3) ?
C25 N1 C22 112.5(3) ?
C24 N1 C22 112.0(3) ?
C25 N1 C23 108.3(3) ?
C24 N1 C23 107.7(3) ?
C22 N1 C23 106.2(3) ?
S6 Ni1 S7 92.90(4) y
S6 Ni1 S5 176.61(5) y
S7 Ni1 S5 87.25(4) y
S6 Ni1 S4 87.08(4) y
S7 Ni1 S4 175.07(5) y
S5 Ni1 S4 93.06(4) y
C1 S2 C2 97.37(19) ?
C1 S3 C3 97.20(19) ?
C2 S4 Ni1 102.45(13) ?
C3 S5 Ni1 102.12(14) ?
C4 S6 Ni1 101.82(13) ?
C5 S7 Ni1 103.01(13) ?
C6 S8 C4 97.62(19) ?
C6 S9 C5 97.63(18) ?

loop_
_geom_bond_atom_site_label_1
_geom_bond_atom_site_label_2
_geom_bond_distance
_geom_bond_publ_flag
C1 S1 1.642(4) y
C1 S2 1.719(4) y
C1 S3 1.719(4) y
C2 C3 1.362(5) y
C2 S4 1.706(4) y
C2 S2 1.733(3) y
C3 S5 1.710(3) y
C3 S3 1.742(3) y
C4 C5 1.347(5) y
C4 S6 1.720(4) y
C4 S8 1.746(3) y
C5 S7 1.709(4) y
C5 S9 1.726(3) y
C6 S10 1.645(4) y
C6 S8 1.708(4) y
C6 S9 1.726(4) y
C7 C8 1.428(7) ?
C7 H7A 0.9600 ?
C7 H7B 0.9600 ?
C7 H7C 0.9600 ?
C8 C9 1.429(7) ?
C8 H8A 0.9700 ?
C8 H8B 0.9700 ?
C9 C10 1.449(7) ?
C9 H9A 0.9700 ?
C9 H9B 0.9700 ?
C10 C11 1.455(7) ?
C10 H10A 0.9700 ?
C10 H10B 0.9700 ?
C11 C12 1.481(7) ?
C11 H11A 0.9700 ?
C11 H11B 0.9700 ?
C12 C13 1.461(6) ?
C12 H12A 0.9700 ?
C12 H12B 0.9700 ?
C13 C14 1.461(6) ?
C13 H13A 0.9700 ?
C13 H13B 0.9700 ?
C14 C15 1.466(6) ?
C14 H14A 0.9700 ?
C14 H14B 0.9700 ?
C15 C16 1.477(6) ?
C15 H15A 0.9700 ?
C15 H15B 0.9700 ?
C16 C17 1.477(6) ?
C16 H16A 0.9700 ?
C16 H16B 0.9700 ?
C17 C18 1.481(6) ?
C17 H17A 0.9700 ?
C17 H17B 0.9700 ?
C18 C19 1.481(6) ?
C18 H18A 0.9700 ?
C18 H18B 0.9700 ?
C19 C20 1.461(6) ?
C19 H19A 0.9700 ?
C19 H19B 0.9700 ?
C20 C21 1.487(5) ?
C20 H20A 0.9700 ?
C20 H20B 0.9700 ?
C21 C22 1.487(6) ?
C21 H21A 0.9700 ?
C21 H21B 0.9700 ?
C22 N1 1.485(5) ?
C22 H22A 0.9700 ?
C22 H22B 0.9700 ?
C23 N1 1.509(5) ?
C23 H23A 0.9600 ?
C23 H23B 0.9600 ?
C23 H23C 0.9600 ?
C24 N1 1.483(5) ?
C24 H24A 0.9600 ?
C24 H24B 0.9600 ?
C24 H24C 0.9600 ?
C25 N1 1.460(4) ?
C25 H25A 0.9600 ?
C25 H25B 0.9600 ?
C25 H25C 0.9600 ?
Ni1 S6 2.1479(11) y
Ni1 S7 2.1540(12) y
Ni1 S5 2.1545(11) y
Ni1 S4 2.1592(12) y
